data_4105429
loop_
_publ_author_name
'David D. Schnaars'
'Guang Wu'
'Trevor W. Hayton'

_publ_contact_author_email hayton@chem.ucsb.edu
_publ_contact_author_name 'Trevor W Hayton'
_publ_section_title
;
 Reduction of Pentavalent Uranyl to U(IV) Facilitated by Oxo
 Functionalization
;
_journal_name_full 'Journal of the American Chemical Society'
_journal_page_first 17532
_journal_page_last 17533
_journal_paper_doi 10.1021/ja906880d
_journal_volume 131
_journal_year 2009
_chemical_formula_sum 'C62 H52 B Co F15 N O'
_chemical_formula_weight 1181.79
_chemical_name_systematic
; 
 ? 
;
_space_group_IT_number 14
_symmetry_cell_setting monoclinic
_symmetry_space_group_name_Hall '-P 2yn'
_symmetry_space_group_name_H-M 'P 1 21/n 1'
_atom_sites_solution_hydrogens geom
_atom_sites_solution_primary direct
_atom_sites_solution_secondary difmap
_audit_creation_method SHELXL-97
_cell_angle_alpha 90.00
_cell_angle_beta 90.330(2)
_cell_angle_gamma 90.00
_cell_formula_units_Z 4
_cell_length_a 12.9855(13)
_cell_length_b 22.378(2)
_cell_length_c 18.4525(19)
_cell_measurement_temperature 150(2)
_cell_volume 5362.0(9)
_computing_structure_refinement 'SHELXL-97 (Sheldrick, 1997)'
_computing_structure_solution 'SHELXS-97 (Sheldrick, 1990)'
_diffrn_ambient_temperature 150(2)
_diffrn_measured_fraction_theta_full 1.000
_diffrn_measured_fraction_theta_max 1.000
_diffrn_measurement_device_type 'CCD Area Detector'
_diffrn_measurement_method 'Omega Scan'
_diffrn_radiation_monochromator graphite
_diffrn_radiation_source 'fine-focus sealed tube'
_diffrn_radiation_type MoK\a
_diffrn_radiation_wavelength 0.71073
_diffrn_reflns_av_R_equivalents 0.0947
_diffrn_reflns_av_sigmaI/netI 0.0907
_diffrn_reflns_limit_h_max 15
_diffrn_reflns_limit_h_min -15
_diffrn_reflns_limit_k_max 26
_diffrn_reflns_limit_k_min -26
_diffrn_reflns_limit_l_max 22
_diffrn_reflns_limit_l_min -22
_diffrn_reflns_number 41432
_diffrn_reflns_theta_full 25.35
_diffrn_reflns_theta_max 25.35
_diffrn_reflns_theta_min 1.43
_exptl_absorpt_coefficient_mu 0.417
_exptl_absorpt_correction_T_max 0.27479
_exptl_absorpt_correction_T_min 0.21365
_exptl_absorpt_correction_type empirical
_exptl_absorpt_process_details 'Psi Scan'
_exptl_crystal_colour Pale-Yellow
_exptl_crystal_density_diffrn 1.464
_exptl_crystal_description Irregular
_exptl_crystal_F_000 2424
_exptl_crystal_size_max 0.22
_exptl_crystal_size_mid 0.20
_exptl_crystal_size_min 0.18
_refine_diff_density_max 1.107
_refine_diff_density_min -0.352
_refine_diff_density_rms 0.094
_refine_ls_extinction_method none
_refine_ls_goodness_of_fit_ref 1.136
_refine_ls_hydrogen_treatment constr
_refine_ls_matrix_type full
_refine_ls_number_parameters 743
_refine_ls_number_reflns 9826
_refine_ls_number_restraints 0
_refine_ls_restrained_S_all 1.136
_refine_ls_R_factor_all 0.1394
_refine_ls_R_factor_gt 0.0915
_refine_ls_shift/su_max 0.003
_refine_ls_shift/su_mean 0.000
_refine_ls_structure_factor_coef Fsqd
_refine_ls_weighting_details 'calc w=1/[\s^2^(Fo^2^)+(0.0890P)^2^+0.2810P] where P=(Fo^2^+2Fc^2^)/3'
_refine_ls_weighting_scheme calc
_refine_ls_wR_factor_gt 0.1742
_refine_ls_wR_factor_ref 0.1929
_reflns_number_gt 6446
_reflns_number_total 9826
_reflns_threshold_expression >2sigma(I)
_cod_data_source_file ja906880d_si_002_2.cif
_cod_data_source_block 6a
_cod_original_cell_volume 5361.9(9)
_cod_database_code 4105429

loop_
_symmetry_equiv_pos_as_xyz
'x, y, z'
'-x+1/2, y+1/2, -z+1/2'
'-x, -y, -z'
'x-1/2, -y-1/2, z-1/2'

loop_
_atom_site_label
_atom_site_type_symbol
_atom_site_fract_x
_atom_site_fract_y
_atom_site_fract_z
_atom_site_U_iso_or_equiv
_atom_site_adp_type
_atom_site_occupancy
_atom_site_symmetry_multiplicity
_atom_site_calc_flag
_atom_site_refinement_flags
Co1 Co 0.28118(5) 0.96259(3) 0.21727(3) 0.02256(19) Uani 1 1 d .
C54 C 0.2538(4) 0.9660(2) 0.3259(2) 0.0274(11) Uani 1 1 d .
C57 C 0.3675(4) 1.0282(2) 0.2674(3) 0.0289(12) Uani 1 1 d .
C46 C 0.3183(4) 0.9573(2) 0.1110(3) 0.0302(12) Uani 1 1 d .
F3 F 0.3155(3) 0.07894(15) 0.42111(18) 0.0583(10) Uani 1 1 d .
F12 F 0.7889(2) 0.23580(16) 0.55889(18) 0.0536(9) Uani 1 1 d .
C47 C 0.2094(4) 0.9532(2) 0.1189(2) 0.0268(12) Uani 1 1 d .
F13 F 0.8276(2) 0.33849(16) 0.48221(19) 0.0589(10) Uani 1 1 d .
F4 F 0.3381(3) 0.18913(16) 0.35965(16) 0.0546(9) Uani 1 1 d .
C53 C 0.3603(4) 0.9765(2) 0.3121(3) 0.0290(12) Uani 1 1 d .
C60 C 0.0801(4) 1.0166(2) 0.2902(3) 0.0354(13) Uani 1 1 d .
H60A H 0.0492 0.9779 0.2952 0.053 Uiso 1 1 calc R
H60B H 0.0569 1.0347 0.2458 0.053 Uiso 1 1 calc R
H60C H 0.0608 1.0413 0.3304 0.053 Uiso 1 1 calc R
F2 F 0.3376(2) 0.06601(13) 0.56602(17) 0.0452(8) Uani 1 1 d .
C25 C 0.3800(3) 0.2271(2) 0.5507(2) 0.0232(11) Uani 1 1 d .
C56 C 0.2657(4) 1.0488(2) 0.2521(2) 0.0274(12) Uani 1 1 d .
F8 F 0.1476(2) 0.49161(15) 0.61914(18) 0.0526(9) Uani 1 1 d .
F7 F 0.0762(2) 0.39088(15) 0.55340(19) 0.0512(9) Uani 1 1 d .
F9 F 0.3460(3) 0.49469(14) 0.66942(18) 0.0502(9) Uani 1 1 d .
F14 F 0.6703(3) 0.41368(14) 0.45089(16) 0.0484(9) Uani 1 1 d .
C19 C 0.4418(3) 0.2841(2) 0.7980(3) 0.0244(11) Uani 1 1 d .
C55 C 0.1948(4) 1.0103(2) 0.2887(2) 0.0258(11) Uani 1 1 d .
N1 N 0.1190(3) 0.23847(19) 0.7764(2) 0.0327(10) Uani 1 1 d .
C26 C 0.3692(3) 0.1700(2) 0.5781(3) 0.0259(11) Uani 1 1 d .
C17 C 0.2804(4) 0.2687(2) 0.7237(2) 0.0253(11) Uani 1 1 d .
H17 H 0.2569 0.2598 0.6773 0.030 Uiso 1 1 calc R
C42 C 0.5557(4) 0.3516(2) 0.5160(2) 0.0266(11) Uani 1 1 d .
C31 C 0.3390(4) 0.3437(2) 0.5939(2) 0.0233(11) Uani 1 1 d .
C1 C 0.1087(4) 0.1957(2) 0.7207(3) 0.0311(12) Uani 1 1 d .
C40 C 0.7320(4) 0.3261(3) 0.5057(3) 0.0358(13) Uani 1 1 d .
C37 C 0.5321(3) 0.3026(2) 0.5591(2) 0.0211(10) Uani 1 1 d .
C43 C 0.1878(4) 0.9030(2) 0.1637(3) 0.0275(11) Uani 1 1 d .
C11 C 0.1973(4) 0.3207(2) 0.8342(3) 0.0297(12) Uani 1 1 d .
C49 C 0.2962(5) 0.8195(2) 0.2253(3) 0.0541(17) Uani 1 1 d .
H49A H 0.2374 0.8140 0.2558 0.081 Uiso 1 1 calc R
H49B H 0.3572 0.8223 0.2547 0.081 Uiso 1 1 calc R
H49C H 0.3022 0.7860 0.1930 0.081 Uiso 1 1 calc R
C27 C 0.3465(4) 0.1210(2) 0.5358(3) 0.0318(12) Uani 1 1 d .
C2 C 0.1605(4) 0.1406(2) 0.7224(3) 0.0343(13) Uani 1 1 d .
C5 C 0.0264(4) 0.1669(3) 0.6094(3) 0.0397(14) Uani 1 1 d .
H5 H -0.0183 0.1756 0.5714 0.048 Uiso 1 1 calc R
F10 F 0.4674(2) 0.40147(12) 0.65329(15) 0.0332(7) Uani 1 1 d .
F1 F 0.3827(2) 0.15909(12) 0.64941(14) 0.0325(7) Uani 1 1 d .
F11 F 0.6019(2) 0.21401(13) 0.60844(15) 0.0348(7) Uani 1 1 d .
F6 F 0.1961(2) 0.29633(13) 0.53824(16) 0.0397(8) Uani 1 1 d .
F15 F 0.4829(2) 0.39170(13) 0.49724(15) 0.0371(7) Uani 1 1 d .
F5 F 0.3745(2) 0.28425(14) 0.44325(14) 0.0406(8) Uani 1 1 d .
C41 C 0.6536(4) 0.3638(2) 0.4899(3) 0.0307(12) Uani 1 1 d .
C33 C 0.1739(4) 0.3929(2) 0.5772(3) 0.0322(13) Uani 1 1 d .
C20 C 0.4166(4) 0.2559(2) 0.8623(3) 0.0331(13) Uani 1 1 d .
H20 H 0.3583 0.2319 0.8644 0.040 Uiso 1 1 calc R
C7 C 0.2353(4) 0.1267(3) 0.7832(3) 0.0443(15) Uani 1 1 d .
H7A H 0.2595 0.0863 0.7783 0.066 Uiso 1 1 calc R
H7B H 0.2012 0.1311 0.8289 0.066 Uiso 1 1 calc R
H7C H 0.2926 0.1537 0.7810 0.066 Uiso 1 1 calc R
C4 C 0.0771(4) 0.1123(3) 0.6100(3) 0.0370(14) Uani 1 1 d .
C35 C 0.3090(4) 0.4459(2) 0.6360(3) 0.0328(13) Uani 1 1 d .
C36 C 0.3698(4) 0.3963(2) 0.6270(2) 0.0248(11) Uani 1 1 d .
C22 C 0.5628(4) 0.2982(2) 0.9217(3) 0.0343(13) Uani 1 1 d .
H22 H 0.6037 0.3024 0.9629 0.041 Uiso 1 1 calc R
C30 C 0.3664(4) 0.2303(2) 0.4758(3) 0.0290(12) Uani 1 1 d .
C32 C 0.2386(4) 0.3448(2) 0.5697(3) 0.0271(11) Uani 1 1 d .
B1 B 0.4189(4) 0.2867(2) 0.5958(3) 0.0236(12) Uani 1 1 d .
C38 C 0.6152(4) 0.2650(2) 0.5714(2) 0.0252(11) Uani 1 1 d .
C61 C 0.2402(4) 1.1030(2) 0.2079(3) 0.0330(12) Uani 1 1 d .
H61A H 0.2458 1.1380 0.2377 0.049 Uiso 1 1 calc R
H61B H 0.1712 1.0997 0.1894 0.049 Uiso 1 1 calc R
H61C H 0.2874 1.1060 0.1682 0.049 Uiso 1 1 calc R
C44 C 0.2835(4) 0.8757(2) 0.1821(3) 0.0342(13) Uani 1 1 d .
O1 O 0.4466(2) 0.27391(14) 0.67411(16) 0.0223(7) Uani 1 1 d .
C10 C 0.1992(3) 0.2725(2) 0.7784(2) 0.0267(11) Uani 1 1 d .
C16 C 0.2459(4) 0.3752(2) 0.8243(3) 0.0398(14) Uani 1 1 d .
H16 H 0.2878 0.3804 0.7840 0.048 Uiso 1 1 calc R
C12 C 0.1368(4) 0.3139(3) 0.8961(3) 0.0377(13) Uani 1 1 d .
H12 H 0.1036 0.2777 0.9047 0.045 Uiso 1 1 calc R
C28 C 0.3355(4) 0.1270(3) 0.4626(3) 0.0383(14) Uani 1 1 d .
C24 C 0.5294(4) 0.3201(2) 0.7976(3) 0.0348(13) Uani 1 1 d .
H24 H 0.5483 0.3395 0.7551 0.042 Uiso 1 1 calc R
C6 C 0.0405(4) 0.2087(2) 0.6639(3) 0.0339(13) Uani 1 1 d .
C48 C 0.0841(4) 0.8814(2) 0.1854(3) 0.0366(13) Uani 1 1 d .
H48A H 0.0630 0.8495 0.1539 0.055 Uiso 1 1 calc R
H48B H 0.0355 0.9137 0.1819 0.055 Uiso 1 1 calc R
H48C H 0.0868 0.8672 0.2345 0.055 Uiso 1 1 calc R
C52 C 0.1321(4) 0.9940(2) 0.0848(3) 0.0423(14) Uani 1 1 d .
H52A H 0.1206 0.9822 0.0354 0.064 Uiso 1 1 calc R
H52B H 0.1575 1.0343 0.0862 0.064 Uiso 1 1 calc R
H52C H 0.0685 0.9917 0.1110 0.064 Uiso 1 1 calc R
C34 C 0.2092(4) 0.4439(2) 0.6108(3) 0.0341(13) Uani 1 1 d .
C39 C 0.7136(4) 0.2755(3) 0.5458(3) 0.0353(13) Uani 1 1 d .
C23 C 0.5882(4) 0.3274(3) 0.8594(3) 0.0384(14) Uani 1 1 d .
H23 H 0.6455 0.3523 0.8586 0.046 Uiso 1 1 calc R
C3 C 0.1421(4) 0.1001(3) 0.6674(3) 0.0383(14) Uani 1 1 d .
H3 H 0.1748 0.0632 0.6691 0.046 Uiso 1 1 calc R
C59 C 0.2107(5) 0.9176(3) 0.3735(3) 0.0436(15) Uani 1 1 d .
H59A H 0.2572 0.8842 0.3743 0.065 Uiso 1 1 calc R
H59B H 0.1451 0.9049 0.3546 0.065 Uiso 1 1 calc R
H59C H 0.2022 0.9327 0.4217 0.065 Uiso 1 1 calc R
C9 C -0.0137(5) 0.2675(3) 0.6634(3) 0.0510(16) Uani 1 1 d .
H9A H -0.0603 0.2692 0.6229 0.077 Uiso 1 1 calc R
H9B H 0.0359 0.2991 0.6595 0.077 Uiso 1 1 calc R
H9C H -0.0516 0.2721 0.7076 0.077 Uiso 1 1 calc R
C18 C 0.3823(4) 0.2759(2) 0.7292(2) 0.0251(11) Uani 1 1 d .
C14 C 0.1742(5) 0.4137(3) 0.9328(3) 0.0517(17) Uani 1 1 d .
H14 H 0.1669 0.4449 0.9658 0.062 Uiso 1 1 calc R
C21 C 0.4772(4) 0.2631(3) 0.9233(3) 0.0387(14) Uani 1 1 d .
H21 H 0.4594 0.2437 0.9660 0.046 Uiso 1 1 calc R
C45 C 0.3635(4) 0.9093(2) 0.1493(3) 0.0345(13) Uani 1 1 d .
C8 C 0.0606(5) 0.0673(3) 0.5489(3) 0.0520(16) Uani 1 1 d .
H8A H 0.0011 0.0786 0.5209 0.078 Uiso 1 1 calc R
H8B H 0.0502 0.0282 0.5691 0.078 Uiso 1 1 calc R
H8C H 0.1200 0.0668 0.5182 0.078 Uiso 1 1 calc R
C62 C 0.4651(4) 1.0575(3) 0.2439(3) 0.0432(15) Uani 1 1 d .
H62A H 0.4863 1.0861 0.2798 0.065 Uiso 1 1 calc R
H62B H 0.4539 1.0775 0.1985 0.065 Uiso 1 1 calc R
H62C H 0.5178 1.0278 0.2383 0.065 Uiso 1 1 calc R
C51 C 0.3753(5) 1.0031(3) 0.0671(3) 0.0481(16) Uani 1 1 d .
H51A H 0.4386 1.0132 0.0912 0.072 Uiso 1 1 calc R
H51B H 0.3335 1.0383 0.0620 0.072 Uiso 1 1 calc R
H51C H 0.3900 0.9871 0.0200 0.072 Uiso 1 1 calc R
C13 C 0.1259(5) 0.3607(3) 0.9445(3) 0.0439(15) Uani 1 1 d .
H13 H 0.0852 0.3558 0.9854 0.053 Uiso 1 1 calc R
C29 C 0.3461(4) 0.1822(3) 0.4317(3) 0.0362(14) Uani 1 1 d .
C58 C 0.4482(4) 0.9430(3) 0.3440(3) 0.0492(16) Uani 1 1 d .
H58A H 0.5072 0.9468 0.3132 0.074 Uiso 1 1 calc R
H58B H 0.4302 0.9016 0.3485 0.074 Uiso 1 1 calc R
H58C H 0.4642 0.9589 0.3911 0.074 Uiso 1 1 calc R
C50 C 0.4768(4) 0.8947(3) 0.1528(4) 0.0599(19) Uani 1 1 d .
H50A H 0.4954 0.8715 0.1111 0.090 Uiso 1 1 calc R
H50B H 0.4910 0.8721 0.1960 0.090 Uiso 1 1 calc R
H50C H 0.5159 0.9310 0.1536 0.090 Uiso 1 1 calc R
C15 C 0.2344(5) 0.4213(3) 0.8717(3) 0.0495(16) Uani 1 1 d .
H15 H 0.2667 0.4577 0.8631 0.059 Uiso 1 1 calc R

loop_
_atom_site_aniso_label
_atom_site_aniso_U_11
_atom_site_aniso_U_22
_atom_site_aniso_U_33
_atom_site_aniso_U_23
_atom_site_aniso_U_13
_atom_site_aniso_U_12
Co1 0.0213(3) 0.0239(4) 0.0224(4) -0.0027(3) -0.0033(3) 0.0004(3)
C54 0.035(3) 0.032(3) 0.015(2) -0.003(2) -0.007(2) 0.000(2)
C57 0.030(3) 0.035(3) 0.022(3) -0.012(2) -0.006(2) -0.003(2)
C46 0.038(3) 0.031(3) 0.021(3) -0.010(2) 0.006(2) -0.006(3)
F3 0.073(2) 0.048(2) 0.053(2) -0.0312(18) -0.0195(18) -0.0005(19)
F12 0.0258(17) 0.066(2) 0.069(2) 0.0060(18) 0.0057(15) 0.0155(17)
C47 0.037(3) 0.033(3) 0.011(2) -0.006(2) -0.007(2) -0.007(2)
F13 0.0351(18) 0.069(3) 0.072(2) -0.0041(19) 0.0263(17) -0.0085(17)
F4 0.067(2) 0.073(3) 0.0243(17) -0.0118(16) -0.0129(15) -0.0051(19)
C53 0.031(3) 0.035(3) 0.022(3) -0.009(2) -0.015(2) 0.000(2)
C60 0.032(3) 0.037(3) 0.038(3) 0.000(3) 0.002(2) 0.002(2)
F2 0.050(2) 0.0260(17) 0.060(2) -0.0026(16) -0.0078(16) -0.0015(15)
C25 0.018(2) 0.026(3) 0.025(3) 0.000(2) -0.003(2) 0.002(2)
C56 0.033(3) 0.028(3) 0.021(3) -0.008(2) -0.003(2) 0.001(2)
F8 0.046(2) 0.049(2) 0.062(2) 0.0004(17) 0.0057(17) 0.0267(17)
F7 0.0236(17) 0.059(2) 0.070(2) 0.0095(18) -0.0058(15) 0.0093(15)
F9 0.063(2) 0.0319(19) 0.056(2) -0.0148(16) -0.0061(17) 0.0092(17)
F14 0.065(2) 0.0399(19) 0.0407(19) 0.0029(15) 0.0239(16) -0.0104(17)
C19 0.022(3) 0.025(3) 0.026(3) -0.001(2) 0.001(2) 0.001(2)
C55 0.029(3) 0.028(3) 0.020(3) -0.007(2) -0.001(2) 0.003(2)
N1 0.030(2) 0.041(3) 0.027(2) -0.004(2) 0.0014(19) -0.010(2)
C26 0.016(2) 0.033(3) 0.028(3) -0.005(2) -0.006(2) 0.005(2)
C17 0.032(3) 0.027(3) 0.017(2) 0.000(2) -0.003(2) -0.008(2)
C42 0.030(3) 0.033(3) 0.017(2) -0.002(2) -0.003(2) 0.005(2)
C31 0.024(3) 0.027(3) 0.018(2) 0.005(2) 0.002(2) -0.001(2)
C1 0.029(3) 0.036(3) 0.029(3) 0.000(2) 0.005(2) -0.014(2)
C40 0.031(3) 0.044(4) 0.033(3) -0.008(3) 0.013(2) -0.007(3)
C37 0.023(2) 0.023(3) 0.017(2) -0.003(2) -0.0025(19) 0.001(2)
C43 0.033(3) 0.028(3) 0.021(3) -0.006(2) -0.005(2) -0.007(2)
C11 0.025(3) 0.035(3) 0.029(3) -0.002(2) -0.008(2) -0.003(2)
C49 0.078(5) 0.028(3) 0.056(4) -0.004(3) -0.013(3) 0.007(3)
C27 0.029(3) 0.024(3) 0.043(3) -0.005(3) -0.009(2) 0.001(2)
C2 0.031(3) 0.034(3) 0.038(3) 0.005(3) 0.003(2) -0.014(3)
C5 0.034(3) 0.054(4) 0.031(3) 0.003(3) -0.008(2) -0.013(3)
F10 0.0333(16) 0.0317(17) 0.0346(17) -0.0074(13) -0.0105(13) 0.0001(13)
F1 0.0412(17) 0.0304(17) 0.0260(16) 0.0031(13) -0.0032(13) 0.0001(14)
F11 0.0327(16) 0.0372(18) 0.0346(17) 0.0107(14) 0.0014(13) 0.0099(14)
F6 0.0263(16) 0.0396(19) 0.053(2) -0.0029(16) -0.0113(14) -0.0037(14)
F15 0.0433(18) 0.0357(18) 0.0324(17) 0.0128(13) 0.0033(14) 0.0078(15)
F5 0.054(2) 0.044(2) 0.0234(16) 0.0048(14) -0.0053(14) -0.0047(16)
C41 0.038(3) 0.031(3) 0.024(3) -0.005(2) 0.008(2) -0.010(3)
C33 0.019(3) 0.041(3) 0.038(3) 0.007(3) -0.001(2) 0.006(2)
C20 0.030(3) 0.040(3) 0.029(3) 0.002(2) 0.003(2) -0.007(2)
C7 0.053(4) 0.041(4) 0.039(3) 0.013(3) -0.003(3) -0.007(3)
C4 0.036(3) 0.038(3) 0.037(3) -0.005(3) 0.003(3) -0.017(3)
C35 0.040(3) 0.031(3) 0.028(3) -0.004(2) 0.003(2) 0.003(3)
C36 0.027(3) 0.030(3) 0.017(2) 0.001(2) -0.003(2) 0.004(2)
C22 0.032(3) 0.045(3) 0.026(3) -0.004(3) -0.010(2) -0.005(3)
C30 0.024(3) 0.037(3) 0.025(3) 0.003(2) -0.003(2) -0.001(2)
C32 0.025(3) 0.030(3) 0.026(3) 0.000(2) 0.000(2) -0.004(2)
B1 0.026(3) 0.027(3) 0.018(3) 0.003(2) -0.001(2) -0.003(3)
C38 0.026(3) 0.032(3) 0.018(2) 0.002(2) -0.003(2) 0.000(2)
C61 0.036(3) 0.028(3) 0.035(3) 0.000(2) -0.001(2) 0.002(2)
C44 0.043(3) 0.029(3) 0.030(3) -0.009(2) -0.002(2) -0.002(3)
O1 0.0164(16) 0.0277(19) 0.0229(17) -0.0087(14) 0.0023(13) -0.0014(14)
C10 0.022(3) 0.034(3) 0.024(3) 0.003(2) -0.001(2) -0.003(2)
C16 0.046(3) 0.039(4) 0.035(3) -0.002(3) 0.006(3) -0.004(3)
C12 0.046(3) 0.041(3) 0.026(3) 0.002(3) 0.005(2) -0.002(3)
C28 0.034(3) 0.039(4) 0.042(3) -0.015(3) -0.012(3) 0.001(3)
C24 0.033(3) 0.042(3) 0.029(3) 0.006(3) -0.003(2) -0.005(3)
C6 0.027(3) 0.041(3) 0.034(3) -0.001(3) 0.000(2) -0.008(3)
C48 0.038(3) 0.042(3) 0.029(3) -0.004(3) 0.003(2) -0.014(3)
C52 0.052(4) 0.040(4) 0.035(3) 0.000(3) -0.013(3) -0.008(3)
C34 0.031(3) 0.038(3) 0.034(3) 0.004(3) 0.006(2) 0.016(3)
C39 0.024(3) 0.045(4) 0.037(3) -0.005(3) -0.001(2) 0.010(3)
C23 0.033(3) 0.043(4) 0.039(3) 0.008(3) -0.009(3) -0.010(3)
C3 0.037(3) 0.037(3) 0.041(3) -0.003(3) 0.004(3) -0.010(3)
C59 0.052(4) 0.047(4) 0.032(3) 0.006(3) -0.003(3) 0.003(3)
C9 0.048(4) 0.045(4) 0.059(4) -0.003(3) -0.010(3) 0.004(3)
C18 0.031(3) 0.022(3) 0.022(3) 0.002(2) -0.001(2) -0.004(2)
C14 0.074(5) 0.040(4) 0.041(4) -0.012(3) 0.002(3) 0.005(3)
C21 0.044(3) 0.051(4) 0.021(3) 0.001(3) -0.004(2) -0.008(3)
C45 0.026(3) 0.033(3) 0.045(3) -0.019(3) 0.003(2) 0.000(2)
C8 0.056(4) 0.053(4) 0.047(4) -0.012(3) -0.001(3) -0.009(3)
C62 0.035(3) 0.049(4) 0.045(3) -0.011(3) -0.002(3) -0.010(3)
C51 0.060(4) 0.049(4) 0.035(3) -0.010(3) 0.013(3) -0.023(3)
C13 0.057(4) 0.050(4) 0.024(3) -0.006(3) 0.006(3) 0.003(3)
C29 0.033(3) 0.052(4) 0.023(3) -0.012(3) -0.011(2) -0.004(3)
C58 0.038(3) 0.058(4) 0.051(4) 0.005(3) -0.018(3) 0.007(3)
C50 0.039(4) 0.052(4) 0.089(5) -0.024(4) 0.010(3) 0.002(3)
C15 0.070(4) 0.032(3) 0.046(4) -0.011(3) 0.004(3) -0.006(3)

loop_
_atom_type_symbol
_atom_type_description
_atom_type_scat_dispersion_real
_atom_type_scat_dispersion_imag
_atom_type_scat_source
C C 0.0033 0.0016 'International Tables Vol C Tables 4.2.6.8 and 6.1.1.4'
H H 0.0000 0.0000 'International Tables Vol C Tables 4.2.6.8 and 6.1.1.4'
B B 0.0013 0.0007 'International Tables Vol C Tables 4.2.6.8 and 6.1.1.4'
N N 0.0061 0.0033 'International Tables Vol C Tables 4.2.6.8 and 6.1.1.4'
O O 0.0106 0.0060 'International Tables Vol C Tables 4.2.6.8 and 6.1.1.4'
F F 0.0171 0.0103 'International Tables Vol C Tables 4.2.6.8 and 6.1.1.4'
Co Co 0.3494 0.9721 'International Tables Vol C Tables 4.2.6.8 and 6.1.1.4'

loop_
_geom_angle_atom_site_label_1
_geom_angle_atom_site_label_2
_geom_angle_atom_site_label_3
_geom_angle
C46 Co1 C45 40.7(2)
C46 Co1 C55 142.4(2)
C45 Co1 C55 175.8(2)
C46 Co1 C54 176.1(2)
C45 Co1 C54 136.2(2)
C55 Co1 C54 40.95(19)
C46 Co1 C56 112.6(2)
C45 Co1 C56 143.1(2)
C55 Co1 C56 41.09(19)
C54 Co1 C56 68.7(2)
C46 Co1 C47 40.98(19)
C45 Co1 C47 68.4(2)
C55 Co1 C47 112.2(2)
C54 Co1 C47 142.6(2)
C56 Co1 C47 109.3(2)
C46 Co1 C53 135.7(2)
C45 Co1 C53 110.6(2)
C55 Co1 C53 69.09(19)
C54 Co1 C53 40.88(19)
C56 Co1 C53 68.8(2)
C47 Co1 C53 175.7(2)
C46 Co1 C44 68.5(2)
C45 Co1 C44 40.6(2)
C55 Co1 C44 135.3(2)
C54 Co1 C44 110.5(2)
C56 Co1 C44 175.2(2)
C47 Co1 C44 68.2(2)
C53 Co1 C44 114.0(2)
C46 Co1 C43 68.79(19)
C45 Co1 C43 68.5(2)
C55 Co1 C43 109.0(2)
C54 Co1 C43 113.1(2)
C56 Co1 C43 134.9(2)
C47 Co1 C43 40.62(19)
C53 Co1 C43 143.4(2)
C44 Co1 C43 40.6(2)
C46 Co1 C57 110.1(2)
C45 Co1 C57 114.0(2)
C55 Co1 C57 68.72(19)
C54 Co1 C57 68.3(2)
C56 Co1 C57 40.67(19)
C47 Co1 C57 135.6(2)
C53 Co1 C57 40.57(19)
C44 Co1 C57 143.9(2)
C43 Co1 C57 175.1(2)
C55 C54 C53 108.6(4)
C55 C54 C59 125.5(5)
C53 C54 C59 125.9(5)
C55 C54 Co1 69.5(3)
C53 C54 Co1 69.9(3)
C59 C54 Co1 127.9(4)
C53 C57 C56 108.2(4)
C53 C57 C62 125.7(5)
C56 C57 C62 126.0(5)
C53 C57 Co1 69.2(3)
C56 C57 Co1 69.0(3)
C62 C57 Co1 130.0(4)
C45 C46 C47 108.1(4)
C45 C46 C51 125.7(5)
C47 C46 C51 126.2(5)
C45 C46 Co1 70.1(3)
C47 C46 Co1 70.3(3)
C51 C46 Co1 127.0(4)
C43 C47 C46 108.0(4)
C43 C47 C52 126.4(5)
C46 C47 C52 125.6(5)
C43 C47 Co1 69.9(3)
C46 C47 Co1 68.7(3)
C52 C47 Co1 127.8(4)
C57 C53 C54 107.6(4)
C57 C53 C58 125.9(5)
C54 C53 C58 126.2(5)
C57 C53 Co1 70.2(3)
C54 C53 Co1 69.2(3)
C58 C53 Co1 130.0(4)
C55 C60 H60A 109.5
C55 C60 H60B 109.5
H60A C60 H60B 109.5
C55 C60 H60C 109.5
H60A C60 H60C 109.5
H60B C60 H60C 109.5
C26 C25 C30 113.4(4)
C26 C25 B1 126.5(4)
C30 C25 B1 119.6(4)
C57 C56 C55 108.1(4)
C57 C56 C61 124.8(5)
C55 C56 C61 127.1(4)
C57 C56 Co1 70.4(3)
C55 C56 Co1 69.3(3)
C61 C56 Co1 127.9(3)
C20 C19 C24 117.7(5)
C20 C19 C18 123.3(4)
C24 C19 C18 119.0(4)
C54 C55 C56 107.4(4)
C54 C55 C60 126.1(4)
C56 C55 C60 126.5(5)
C54 C55 Co1 69.5(3)
C56 C55 Co1 69.6(3)
C60 C55 Co1 127.8(3)
C10 N1 C1 119.7(4)
F1 C26 C27 115.8(4)
F1 C26 C25 120.7(4)
C27 C26 C25 123.5(5)
C18 C17 C10 131.1(4)
C18 C17 H17 114.5
C10 C17 H17 114.5
F15 C42 C37 121.1(4)
F15 C42 C41 115.0(4)
C37 C42 C41 124.0(5)
C32 C31 C36 113.5(4)
C32 C31 B1 128.2(4)
C36 C31 B1 118.0(4)
C6 C1 C2 120.0(5)
C6 C1 N1 117.5(5)
C2 C1 N1 122.4(5)
F13 C40 C41 119.7(5)
F13 C40 C39 120.5(5)
C41 C40 C39 119.8(5)
C38 C37 C42 113.5(4)
C38 C37 B1 119.5(4)
C42 C37 B1 127.0(4)
C47 C43 C44 107.6(4)
C47 C43 C48 126.5(5)
C44 C43 C48 125.9(5)
C47 C43 Co1 69.5(3)
C44 C43 Co1 69.6(3)
C48 C43 Co1 127.9(3)
C16 C11 C12 117.5(5)
C16 C11 C10 122.4(5)
C12 C11 C10 119.8(5)
C44 C49 H49A 109.5
C44 C49 H49B 109.5
H49A C49 H49B 109.5
C44 C49 H49C 109.5
H49A C49 H49C 109.5
H49B C49 H49C 109.5
F2 C27 C28 119.2(5)
F2 C27 C26 120.5(5)
C28 C27 C26 120.2(5)
C3 C2 C1 118.6(5)
C3 C2 C7 121.2(5)
C1 C2 C7 120.2(5)
C6 C5 C4 122.0(5)
C6 C5 H5 119.0
C4 C5 H5 119.0
F14 C41 C40 120.6(4)
F14 C41 C42 119.9(5)
C40 C41 C42 119.5(5)
F7 C33 C32 121.3(5)
F7 C33 C34 119.1(5)
C32 C33 C34 119.5(5)
C21 C20 C19 120.7(5)
C21 C20 H20 119.7
C19 C20 H20 119.7
C2 C7 H7A 109.5
C2 C7 H7B 109.5
H7A C7 H7B 109.5
C2 C7 H7C 109.5
H7A C7 H7C 109.5
H7B C7 H7C 109.5
C3 C4 C5 117.9(5)
C3 C4 C8 121.4(5)
C5 C4 C8 120.7(5)
F9 C35 C36 120.6(5)
F9 C35 C34 121.2(5)
C36 C35 C34 118.2(5)
F10 C36 C35 115.0(4)
F10 C36 C31 119.7(4)
C35 C36 C31 125.2(5)
C21 C22 C23 119.7(5)
C21 C22 H22 120.1
C23 C22 H22 120.1
F5 C30 C29 116.8(4)
F5 C30 C25 118.5(4)
C29 C30 C25 124.7(5)
F6 C32 C33 115.2(4)
F6 C32 C31 120.7(4)
C33 C32 C31 124.1(5)
O1 B1 C31 108.2(4)
O1 B1 C25 113.5(4)
C31 B1 C25 115.1(4)
O1 B1 C37 103.0(4)
C31 B1 C37 112.7(4)
C25 B1 C37 103.7(4)
F11 C38 C39 116.0(4)
F11 C38 C37 119.8(4)
C39 C38 C37 124.1(5)
C56 C61 H61A 109.5
C56 C61 H61B 109.5
H61A C61 H61B 109.5
C56 C61 H61C 109.5
H61A C61 H61C 109.5
H61B C61 H61C 109.5
C45 C44 C43 108.1(5)
C45 C44 C49 126.3(5)
C43 C44 C49 125.5(5)
C45 C44 Co1 69.2(3)
C43 C44 Co1 69.8(3)
C49 C44 Co1 129.0(4)
C18 O1 B1 125.5(4)
N1 C10 C17 121.9(4)
N1 C10 C11 115.5(4)
C17 C10 C11 122.1(4)
C15 C16 C11 122.0(5)
C15 C16 H16 119.0
C11 C16 H16 119.0
C13 C12 C11 120.3(5)
C13 C12 H12 119.8
C11 C12 H12 119.8
F3 C28 C27 120.2(5)
F3 C28 C29 120.3(5)
C27 C28 C29 119.5(5)
C23 C24 C19 120.8(5)
C23 C24 H24 119.6
C19 C24 H24 119.6
C5 C6 C1 118.9(5)
C5 C6 C9 122.1(5)
C1 C6 C9 118.9(5)
C43 C48 H48A 109.5
C43 C48 H48B 109.5
H48A C48 H48B 109.5
C43 C48 H48C 109.5
H48A C48 H48C 109.5
H48B C48 H48C 109.5
C47 C52 H52A 109.5
C47 C52 H52B 109.5
H52A C52 H52B 109.5
C47 C52 H52C 109.5
H52A C52 H52C 109.5
H52B C52 H52C 109.5
F8 C34 C35 119.6(5)
F8 C34 C33 120.9(5)
C35 C34 C33 119.5(5)
F12 C39 C40 120.9(5)
F12 C39 C38 120.0(5)
C40 C39 C38 119.1(5)
C22 C23 C24 120.4(5)
C22 C23 H23 119.8
C24 C23 H23 119.8
C4 C3 C2 122.6(6)
C4 C3 H3 118.7
C2 C3 H3 118.7
C54 C59 H59A 109.5
C54 C59 H59B 109.5
H59A C59 H59B 109.5
C54 C59 H59C 109.5
H59A C59 H59C 109.5
H59B C59 H59C 109.5
C6 C9 H9A 109.5
C6 C9 H9B 109.5
H9A C9 H9B 109.5
C6 C9 H9C 109.5
H9A C9 H9C 109.5
H9B C9 H9C 109.5
O1 C18 C17 124.6(4)
O1 C18 C19 109.4(4)
C17 C18 C19 125.9(4)
C13 C14 C15 119.9(5)
C13 C14 H14 120.0
C15 C14 H14 120.0
C22 C21 C20 120.7(5)
C22 C21 H21 119.6
C20 C21 H21 119.6
C46 C45 C44 108.2(4)
C46 C45 C50 126.1(5)
C44 C45 C50 125.7(5)
C46 C45 Co1 69.2(3)
C44 C45 Co1 70.1(3)
C50 C45 Co1 128.0(4)
C4 C8 H8A 109.5
C4 C8 H8B 109.5
H8A C8 H8B 109.5
C4 C8 H8C 109.5
H8A C8 H8C 109.5
H8B C8 H8C 109.5
C57 C62 H62A 109.5
C57 C62 H62B 109.5
H62A C62 H62B 109.5
C57 C62 H62C 109.5
H62A C62 H62C 109.5
H62B C62 H62C 109.5
C46 C51 H51A 109.5
C46 C51 H51B 109.5
H51A C51 H51B 109.5
C46 C51 H51C 109.5
H51A C51 H51C 109.5
H51B C51 H51C 109.5
C14 C13 C12 120.6(5)
C14 C13 H13 119.7
C12 C13 H13 119.7
F4 C29 C28 120.6(5)
F4 C29 C30 120.7(5)
C28 C29 C30 118.7(5)
C53 C58 H58A 109.5
C53 C58 H58B 109.5
H58A C58 H58B 109.5
C53 C58 H58C 109.5
H58A C58 H58C 109.5
H58B C58 H58C 109.5
C45 C50 H50A 109.5
C45 C50 H50B 109.5
H50A C50 H50B 109.5
C45 C50 H50C 109.5
H50A C50 H50C 109.5
H50B C50 H50C 109.5
C16 C15 C14 119.6(6)
C16 C15 H15 120.2
C14 C15 H15 120.2

loop_
_geom_bond_atom_site_label_1
_geom_bond_atom_site_label_2
_geom_bond_distance
Co1 C46 2.026(5)
Co1 C45 2.038(5)
Co1 C55 2.038(5)
Co1 C54 2.038(4)
Co1 C56 2.043(5)
Co1 C47 2.047(4)
Co1 C53 2.048(5)
Co1 C44 2.050(5)
Co1 C43 2.053(5)
Co1 C57 2.062(5)
C54 C55 1.426(7)
C54 C53 1.427(7)
C54 C59 1.505(7)
C57 C53 1.425(7)
C57 C56 1.427(7)
C57 C62 1.493(7)
C46 C45 1.412(7)
C46 C47 1.426(7)
C46 C51 1.504(7)
F3 C28 1.346(6)
F12 C39 1.342(6)
C47 C43 1.423(7)
C47 C52 1.492(7)
F13 C40 1.347(6)
F4 C29 1.343(6)
C53 C58 1.485(7)
C60 C55 1.496(7)
C60 H60A 0.9600
C60 H60B 0.9600
C60 H60C 0.9600
F2 C27 1.356(6)
C25 C26 1.382(7)
C25 C30 1.395(6)
C25 B1 1.649(7)
C56 C55 1.432(7)
C56 C61 1.498(7)
F8 C34 1.345(6)
F7 C33 1.342(6)
F9 C35 1.340(6)
F14 C41 1.347(6)
C19 C20 1.386(7)
C19 C24 1.394(7)
C19 C18 1.494(7)
N1 C10 1.290(6)
N1 C1 1.409(6)
C26 F1 1.348(5)
C26 C27 1.377(7)
C17 C18 1.336(6)
C17 C10 1.466(6)
C17 H17 0.9300
C42 F15 1.348(5)
C42 C37 1.388(7)
C42 C41 1.390(7)
C31 C32 1.376(7)
C31 C36 1.384(7)
C31 B1 1.643(7)
C1 C6 1.399(7)
C1 C2 1.405(7)
C40 C41 1.352(7)
C40 C39 1.373(8)
C37 C38 1.386(6)
C37 B1 1.661(7)
C43 C44 1.424(7)
C43 C48 1.488(7)
C11 C16 1.385(7)
C11 C12 1.399(7)
C11 C10 1.490(7)
C49 C44 1.499(8)
C49 H49A 0.9600
C49 H49B 0.9600
C49 H49C 0.9600
C27 C28 1.364(7)
C2 C3 1.381(7)
C2 C7 1.512(7)
C5 C6 1.385(7)
C5 C4 1.388(8)
C5 H5 0.9300
F10 C36 1.359(5)
F11 C38 1.343(5)
F6 C32 1.346(5)
F5 C30 1.352(6)
C33 C32 1.372(7)
C33 C34 1.376(7)
C20 C21 1.378(7)
C20 H20 0.9300
C7 H7A 0.9600
C7 H7B 0.9600
C7 H7C 0.9600
C4 C3 1.377(8)
C4 C8 1.526(8)
C35 C36 1.374(7)
C35 C34 1.375(7)
C22 C21 1.363(7)
C22 C23 1.364(7)
C22 H22 0.9300
C30 C29 1.374(7)
B1 O1 1.514(6)
C38 C39 1.384(7)
C61 H61A 0.9600
C61 H61B 0.9600
C61 H61C 0.9600
C44 C45 1.420(7)
O1 C18 1.320(5)
C16 C15 1.363(7)
C16 H16 0.9300
C12 C13 1.385(7)
C12 H12 0.9300
C28 C29 1.368(8)
C24 C23 1.379(7)
C24 H24 0.9300
C6 C9 1.492(8)
C48 H48A 0.9600
C48 H48B 0.9600
C48 H48C 0.9600
C52 H52A 0.9600
C52 H52B 0.9600
C52 H52C 0.9600
C23 H23 0.9300
C3 H3 0.9300
C59 H59A 0.9600
C59 H59B 0.9600
C59 H59C 0.9600
C9 H9A 0.9600
C9 H9B 0.9600
C9 H9C 0.9600
C14 C13 1.360(8)
C14 C15 1.387(8)
C14 H14 0.9300
C21 H21 0.9300
C45 C50 1.507(7)
C8 H8A 0.9600
C8 H8B 0.9600
C8 H8C 0.9600
C62 H62A 0.9600
C62 H62B 0.9600
C62 H62C 0.9600
C51 H51A 0.9600
C51 H51B 0.9600
C51 H51C 0.9600
C13 H13 0.9300
C58 H58A 0.9600
C58 H58B 0.9600
C58 H58C 0.9600
C50 H50A 0.9600
C50 H50B 0.9600
C50 H50C 0.9600
C15 H15 0.9300

loop_
_geom_torsion_atom_site_label_1
_geom_torsion_atom_site_label_2
_geom_torsion_atom_site_label_3
_geom_torsion_atom_site_label_4
_geom_torsion
C46 Co1 C54 C55 149(3)
C45 Co1 C54 C55 -175.3(3)
C56 Co1 C54 C55 38.2(3)
C47 Co1 C54 C55 -56.1(4)
C53 Co1 C54 C55 120.0(4)
C44 Co1 C54 C55 -136.7(3)
C43 Co1 C54 C55 -92.9(3)
C57 Co1 C54 C55 82.1(3)
C46 Co1 C54 C53 29(3)
C45 Co1 C54 C53 64.7(4)
C55 Co1 C54 C53 -120.0(4)
C56 Co1 C54 C53 -81.7(3)
C47 Co1 C54 C53 -176.0(3)
C44 Co1 C54 C53 103.4(3)
C43 Co1 C54 C53 147.2(3)
C57 Co1 C54 C53 -37.9(3)
C46 Co1 C54 C59 -91(3)
C45 Co1 C54 C59 -55.7(6)
C55 Co1 C54 C59 119.7(6)
C56 Co1 C54 C59 157.9(5)
C47 Co1 C54 C59 63.6(6)
C53 Co1 C54 C59 -120.4(6)
C44 Co1 C54 C59 -17.0(5)
C43 Co1 C54 C59 26.8(5)
C57 Co1 C54 C59 -158.2(5)
C46 Co1 C57 C53 -138.0(3)
C45 Co1 C57 C53 -94.2(3)
C55 Co1 C57 C53 82.3(3)
C54 Co1 C57 C53 38.1(3)
C56 Co1 C57 C53 120.3(4)
C47 Co1 C57 C53 -177.2(3)
C44 Co1 C57 C53 -57.2(4)
C43 Co1 C57 C53 146(2)
C46 Co1 C57 C56 101.7(3)
C45 Co1 C57 C56 145.5(3)
C55 Co1 C57 C56 -38.0(3)
C54 Co1 C57 C56 -82.2(3)
C47 Co1 C57 C56 62.5(4)
C53 Co1 C57 C56 -120.3(4)
C44 Co1 C57 C56 -177.6(3)
C43 Co1 C57 C56 25(2)
C46 Co1 C57 C62 -18.3(6)
C45 Co1 C57 C62 25.6(6)
C55 Co1 C57 C62 -158.0(6)
C54 Co1 C57 C62 157.9(6)
C56 Co1 C57 C62 -120.0(6)
C47 Co1 C57 C62 -57.5(6)
C53 Co1 C57 C62 119.7(6)
C44 Co1 C57 C62 62.5(6)
C43 Co1 C57 C62 -95(2)
C55 Co1 C46 C45 -175.3(3)
C54 Co1 C46 C45 38(3)
C56 Co1 C46 C45 147.5(3)
C47 Co1 C46 C45 -118.7(4)
C53 Co1 C46 C45 65.3(4)
C44 Co1 C46 C45 -37.5(3)
C43 Co1 C46 C45 -81.3(3)
C57 Co1 C46 C45 103.8(3)
C45 Co1 C46 C47 118.7(4)
C55 Co1 C46 C47 -56.6(4)
C54 Co1 C46 C47 157(3)
C56 Co1 C46 C47 -93.8(3)
C53 Co1 C46 C47 -176.1(3)
C44 Co1 C46 C47 81.1(3)
C43 Co1 C46 C47 37.4(3)
C57 Co1 C46 C47 -137.6(3)
C45 Co1 C46 C51 -120.4(6)
C55 Co1 C46 C51 64.3(6)
C54 Co1 C46 C51 -82(3)
C56 Co1 C46 C51 27.1(6)
C47 Co1 C46 C51 121.0(6)
C53 Co1 C46 C51 -55.1(6)
C44 Co1 C46 C51 -157.9(6)
C43 Co1 C46 C51 158.3(6)
C57 Co1 C46 C51 -16.6(6)
C45 C46 C47 C43 1.1(5)
C51 C46 C47 C43 178.9(5)
Co1 C46 C47 C43 -59.1(3)
C45 C46 C47 C52 -177.8(5)
C51 C46 C47 C52 0.1(8)
Co1 C46 C47 C52 122.0(5)
C45 C46 C47 Co1 60.2(3)
C51 C46 C47 Co1 -121.9(5)
C46 Co1 C47 C43 119.7(4)
C45 Co1 C47 C43 81.7(3)
C55 Co1 C47 C43 -93.8(3)
C54 Co1 C47 C43 -57.8(4)
C56 Co1 C47 C43 -137.7(3)
C53 Co1 C47 C43 160(3)
C44 Co1 C47 C43 37.8(3)
C57 Co1 C47 C43 -175.5(3)
C45 Co1 C47 C46 -37.9(3)
C55 Co1 C47 C46 146.6(3)
C54 Co1 C47 C46 -177.4(3)
C56 Co1 C47 C46 102.6(3)
C53 Co1 C47 C46 40(3)
C44 Co1 C47 C46 -81.8(3)
C43 Co1 C47 C46 -119.7(4)
C57 Co1 C47 C46 64.8(4)
C46 Co1 C47 C52 -119.3(6)
C45 Co1 C47 C52 -157.3(5)
C55 Co1 C47 C52 27.3(5)
C54 Co1 C47 C52 63.2(6)
C56 Co1 C47 C52 -16.7(5)
C53 Co1 C47 C52 -79(3)
C44 Co1 C47 C52 158.9(5)
C43 Co1 C47 C52 121.0(6)
C57 Co1 C47 C52 -54.5(6)
C56 C57 C53 C54 -1.3(5)
C62 C57 C53 C54 175.7(5)
Co1 C57 C53 C54 -59.3(3)
C56 C57 C53 C58 -176.2(5)
C62 C57 C53 C58 0.7(8)
Co1 C57 C53 C58 125.7(5)
C56 C57 C53 Co1 58.0(3)
C62 C57 C53 Co1 -125.0(5)
C55 C54 C53 C57 1.1(5)
C59 C54 C53 C57 -177.1(5)
Co1 C54 C53 C57 60.0(3)
C55 C54 C53 C58 176.0(5)
C59 C54 C53 C58 -2.2(8)
Co1 C54 C53 C58 -125.1(5)
C55 C54 C53 Co1 -58.9(3)
C59 C54 C53 Co1 122.9(5)
C46 Co1 C53 C57 64.0(4)
C45 Co1 C53 C57 103.2(3)
C55 Co1 C53 C57 -81.3(3)
C54 Co1 C53 C57 -118.7(4)
C56 Co1 C53 C57 -37.1(3)
C47 Co1 C53 C57 27(3)
C44 Co1 C53 C57 147.1(3)
C43 Co1 C53 C57 -175.4(3)
C46 Co1 C53 C54 -177.3(3)
C45 Co1 C53 C54 -138.0(3)
C55 Co1 C53 C54 37.4(3)
C56 Co1 C53 C54 81.6(3)
C47 Co1 C53 C54 146(3)
C44 Co1 C53 C54 -94.1(3)
C43 Co1 C53 C54 -56.7(4)
C57 Co1 C53 C54 118.7(4)
C46 Co1 C53 C58 -56.8(6)
C45 Co1 C53 C58 -17.6(6)
C55 Co1 C53 C58 157.9(6)
C54 Co1 C53 C58 120.4(6)
C56 Co1 C53 C58 -158.0(6)
C47 Co1 C53 C58 -94(3)
C44 Co1 C53 C58 26.3(6)
C43 Co1 C53 C58 63.8(6)
C57 Co1 C53 C58 -120.8(6)
C53 C57 C56 C55 1.1(5)
C62 C57 C56 C55 -175.9(5)
Co1 C57 C56 C55 59.2(3)
C53 C57 C56 C61 178.7(4)
C62 C57 C56 C61 1.7(8)
Co1 C57 C56 C61 -123.1(5)
C53 C57 C56 Co1 -58.2(3)
C62 C57 C56 Co1 124.9(5)
C46 Co1 C56 C57 -95.0(3)
C45 Co1 C56 C57 -59.4(4)
C55 Co1 C56 C57 119.2(4)
C54 Co1 C56 C57 81.1(3)
C47 Co1 C56 C57 -138.9(3)
C53 Co1 C56 C57 37.0(3)
C44 Co1 C56 C57 162(2)
C43 Co1 C56 C57 -177.1(3)
C46 Co1 C56 C55 145.8(3)
C45 Co1 C56 C55 -178.5(3)
C54 Co1 C56 C55 -38.1(3)
C47 Co1 C56 C55 101.9(3)
C53 Co1 C56 C55 -82.1(3)
C44 Co1 C56 C55 43(2)
C43 Co1 C56 C55 63.8(4)
C57 Co1 C56 C55 -119.2(4)
C46 Co1 C56 C61 24.3(5)
C45 Co1 C56 C61 60.0(6)
C55 Co1 C56 C61 -121.5(6)
C54 Co1 C56 C61 -159.6(5)
C47 Co1 C56 C61 -19.6(5)
C53 Co1 C56 C61 156.4(5)
C44 Co1 C56 C61 -78(2)
C43 Co1 C56 C61 -57.7(5)
C57 Co1 C56 C61 119.3(5)
C53 C54 C55 C56 -0.4(5)
C59 C54 C55 C56 177.8(5)
Co1 C54 C55 C56 -59.6(3)
C53 C54 C55 C60 -178.3(4)
C59 C54 C55 C60 -0.1(8)
Co1 C54 C55 C60 122.5(5)
C53 C54 C55 Co1 59.2(3)
C59 C54 C55 Co1 -122.6(5)
C57 C56 C55 C54 -0.4(5)
C61 C56 C55 C54 -178.0(4)
Co1 C56 C55 C54 59.5(3)
C57 C56 C55 C60 177.5(4)
C61 C56 C55 C60 0.0(8)
Co1 C56 C55 C60 -122.6(5)
C57 C56 C55 Co1 -59.9(3)
C61 C56 C55 Co1 122.5(5)
C46 Co1 C55 C54 -176.7(3)
C45 Co1 C55 C54 49(3)
C56 Co1 C55 C54 -118.6(4)
C47 Co1 C55 C54 147.0(3)
C53 Co1 C55 C54 -37.4(3)
C44 Co1 C55 C54 66.1(4)
C43 Co1 C55 C54 103.6(3)
C57 Co1 C55 C54 -81.0(3)
C46 Co1 C55 C56 -58.1(4)
C45 Co1 C55 C56 168(3)
C54 Co1 C55 C56 118.6(4)
C47 Co1 C55 C56 -94.4(3)
C53 Co1 C55 C56 81.3(3)
C44 Co1 C55 C56 -175.3(3)
C43 Co1 C55 C56 -137.8(3)
C57 Co1 C55 C56 37.6(3)
C46 Co1 C55 C60 62.9(6)
C45 Co1 C55 C60 -71(3)
C54 Co1 C55 C60 -120.4(6)
C56 Co1 C55 C60 121.0(6)
C47 Co1 C55 C60 26.6(5)
C53 Co1 C55 C60 -157.8(5)
C44 Co1 C55 C60 -54.4(6)
C43 Co1 C55 C60 -16.8(5)
C57 Co1 C55 C60 158.6(5)
C30 C25 C26 F1 178.3(4)
B1 C25 C26 F1 5.7(7)
C30 C25 C26 C27 -0.5(7)
B1 C25 C26 C27 -173.1(4)
C10 N1 C1 C6 -103.3(6)
C10 N1 C1 C2 79.5(6)
F15 C42 C37 C38 178.2(4)
C41 C42 C37 C38 -2.7(7)
F15 C42 C37 B1 -2.4(7)
C41 C42 C37 B1 176.7(4)
C46 C47 C43 C44 -1.0(5)
C52 C47 C43 C44 177.9(5)
Co1 C47 C43 C44 -59.4(3)
C46 C47 C43 C48 -179.1(4)
C52 C47 C43 C48 -0.2(8)
Co1 C47 C43 C48 122.6(5)
C46 C47 C43 Co1 58.4(3)
C52 C47 C43 Co1 -122.8(5)
C46 Co1 C43 C47 -37.7(3)
C45 Co1 C43 C47 -81.5(3)
C55 Co1 C43 C47 102.2(3)
C54 Co1 C43 C47 146.0(3)
C56 Co1 C43 C47 63.6(4)
C53 Co1 C43 C47 -177.5(3)
C44 Co1 C43 C47 -118.9(4)
C57 Co1 C43 C47 40(2)
C46 Co1 C43 C44 81.3(3)
C45 Co1 C43 C44 37.5(3)
C55 Co1 C43 C44 -138.8(3)
C54 Co1 C43 C44 -95.0(3)
C56 Co1 C43 C44 -177.4(3)
C47 Co1 C43 C44 118.9(4)
C53 Co1 C43 C44 -58.6(4)
C57 Co1 C43 C44 159(2)
C46 Co1 C43 C48 -158.5(5)
C45 Co1 C43 C48 157.7(5)
C55 Co1 C43 C48 -18.6(5)
C54 Co1 C43 C48 25.2(5)
C56 Co1 C43 C48 -57.2(6)
C47 Co1 C43 C48 -120.8(6)
C53 Co1 C43 C48 61.7(6)
C44 Co1 C43 C48 120.2(6)
C57 Co1 C43 C48 -80(2)
F1 C26 C27 F2 0.7(7)
C25 C26 C27 F2 179.6(4)
F1 C26 C27 C28 -177.4(4)
C25 C26 C27 C28 1.5(8)
C6 C1 C2 C3 -0.3(7)
N1 C1 C2 C3 176.9(4)
C6 C1 C2 C7 179.2(4)
N1 C1 C2 C7 -3.6(7)
F13 C40 C41 F14 0.0(7)
C39 C40 C41 F14 179.7(5)
F13 C40 C41 C42 -178.2(4)
C39 C40 C41 C42 1.5(8)
F15 C42 C41 F14 1.9(6)
C37 C42 C41 F14 -177.3(4)
F15 C42 C41 C40 -179.9(4)
C37 C42 C41 C40 0.9(7)
C24 C19 C20 C21 -0.6(7)
C18 C19 C20 C21 177.0(5)
C6 C5 C4 C3 0.7(8)
C6 C5 C4 C8 -179.5(5)
F9 C35 C36 F10 -0.8(7)
C34 C35 C36 F10 -180.0(4)
F9 C35 C36 C31 179.5(4)
C34 C35 C36 C31 0.3(8)
C32 C31 C36 F10 -179.8(4)
B1 C31 C36 F10 6.6(6)
C32 C31 C36 C35 -0.1(7)
B1 C31 C36 C35 -173.7(4)
C26 C25 C30 F5 179.5(4)
B1 C25 C30 F5 -7.3(6)
C26 C25 C30 C29 -1.2(7)
B1 C25 C30 C29 172.0(5)
F7 C33 C32 F6 -0.9(7)
C34 C33 C32 F6 178.0(4)
F7 C33 C32 C31 -179.0(4)
C34 C33 C32 C31 -0.1(8)
C36 C31 C32 F6 -178.0(4)
B1 C31 C32 F6 -5.1(7)
C36 C31 C32 C33 0.0(7)
B1 C31 C32 C33 172.8(5)
C32 C31 B1 O1 -116.9(5)
C36 C31 B1 O1 55.6(5)
C32 C31 B1 C25 11.2(7)
C36 C31 B1 C25 -176.2(4)
C32 C31 B1 C37 129.9(5)
C36 C31 B1 C37 -57.6(5)
C26 C25 B1 O1 1.5(7)
C30 C25 B1 O1 -170.7(4)
C26 C25 B1 C31 -124.0(5)
C30 C25 B1 C31 63.8(6)
C26 C25 B1 C37 112.5(5)
C30 C25 B1 C37 -59.7(5)
C38 C37 B1 O1 48.5(5)
C42 C37 B1 O1 -130.8(5)
C38 C37 B1 C31 164.9(4)
C42 C37 B1 C31 -14.4(7)
C38 C37 B1 C25 -70.0(5)
C42 C37 B1 C25 110.7(5)
C42 C37 C38 F11 -175.9(4)
B1 C37 C38 F11 4.6(6)
C42 C37 C38 C39 2.2(7)
B1 C37 C38 C39 -177.2(5)
C47 C43 C44 C45 0.5(5)
C48 C43 C44 C45 178.6(5)
Co1 C43 C44 C45 -58.8(3)
C47 C43 C44 C49 -176.6(5)
C48 C43 C44 C49 1.5(8)
Co1 C43 C44 C49 124.1(5)
C47 C43 C44 Co1 59.3(3)
C48 C43 C44 Co1 -122.6(5)
C46 Co1 C44 C45 37.6(3)
C55 Co1 C44 C45 -178.1(3)
C54 Co1 C44 C45 -138.4(3)
C56 Co1 C44 C45 142(2)
C47 Co1 C44 C45 81.8(3)
C53 Co1 C44 C45 -94.2(3)
C43 Co1 C44 C45 119.6(4)
C57 Co1 C44 C45 -57.4(5)
C46 Co1 C44 C43 -82.1(3)
C45 Co1 C44 C43 -119.6(4)
C55 Co1 C44 C43 62.2(4)
C54 Co1 C44 C43 102.0(3)
C56 Co1 C44 C43 22(2)
C47 Co1 C44 C43 -37.8(3)
C53 Co1 C44 C43 146.1(3)
C57 Co1 C44 C43 -177.1(3)
C46 Co1 C44 C49 158.1(6)
C45 Co1 C44 C49 120.5(7)
C55 Co1 C44 C49 -57.6(6)
C54 Co1 C44 C49 -17.9(6)
C56 Co1 C44 C49 -97(2)
C47 Co1 C44 C49 -157.7(6)
C53 Co1 C44 C49 26.3(6)
C43 Co1 C44 C49 -119.8(6)
C57 Co1 C44 C49 63.1(7)
C31 B1 O1 C18 39.8(6)
C25 B1 O1 C18 -89.3(5)
C37 B1 O1 C18 159.3(4)
C1 N1 C10 C17 0.7(7)
C1 N1 C10 C11 173.4(4)
C18 C17 C10 N1 -145.0(6)
C18 C17 C10 C11 42.8(8)
C16 C11 C10 N1 -149.0(5)
C12 C11 C10 N1 24.7(7)
C16 C11 C10 C17 23.7(7)
C12 C11 C10 C17 -162.6(5)
C12 C11 C16 C15 -1.3(8)
C10 C11 C16 C15 172.5(5)
C16 C11 C12 C13 0.7(8)
C10 C11 C12 C13 -173.3(5)
F2 C27 C28 F3 0.5(7)
C26 C27 C28 F3 178.6(4)
F2 C27 C28 C29 -178.9(5)
C26 C27 C28 C29 -0.8(8)
C20 C19 C24 C23 -0.3(8)
C18 C19 C24 C23 -178.0(5)
C4 C5 C6 C1 0.6(8)
C4 C5 C6 C9 179.9(5)
C2 C1 C6 C5 -0.8(7)
N1 C1 C6 C5 -178.2(4)
C2 C1 C6 C9 179.9(5)
N1 C1 C6 C9 2.5(7)
F9 C35 C34 F8 0.4(7)
C36 C35 C34 F8 179.6(4)
F9 C35 C34 C33 -179.6(4)
C36 C35 C34 C33 -0.4(7)
F7 C33 C34 F8 -0.8(7)
C32 C33 C34 F8 -179.7(4)
F7 C33 C34 C35 179.2(5)
C32 C33 C34 C35 0.3(7)
F13 C40 C39 F12 -3.9(8)
C41 C40 C39 F12 176.4(5)
F13 C40 C39 C38 177.8(5)
C41 C40 C39 C38 -2.0(8)
F11 C38 C39 F12 -0.1(7)
C37 C38 C39 F12 -178.3(4)
F11 C38 C39 C40 178.2(4)
C37 C38 C39 C40 0.0(8)
C21 C22 C23 C24 -1.8(8)
C19 C24 C23 C22 1.5(8)
C5 C4 C3 C2 -2.0(8)
C8 C4 C3 C2 178.3(5)
C1 C2 C3 C4 1.8(8)
C7 C2 C3 C4 -177.7(5)
B1 O1 C18 C17 24.7(7)
B1 O1 C18 C19 -158.3(4)
C10 C17 C18 O1 -176.6(5)
C10 C17 C18 C19 6.8(9)
C20 C19 C18 O1 -141.3(5)
C24 C19 C18 O1 36.3(6)
C20 C19 C18 C17 35.6(8)
C24 C19 C18 C17 -146.8(5)
C23 C22 C21 C20 0.9(8)
C19 C20 C21 C22 0.3(8)
C47 C46 C45 C44 -0.8(5)
C51 C46 C45 C44 -178.6(5)
Co1 C46 C45 C44 59.5(4)
C47 C46 C45 C50 177.1(5)
C51 C46 C45 C50 -0.7(8)
Co1 C46 C45 C50 -122.6(5)
C47 C46 C45 Co1 -60.3(3)
C51 C46 C45 Co1 121.8(5)
C43 C44 C45 C46 0.2(6)
C49 C44 C45 C46 177.2(5)
Co1 C44 C45 C46 -58.9(3)
C43 C44 C45 C50 -177.8(5)
C49 C44 C45 C50 -0.7(9)
Co1 C44 C45 C50 123.1(5)
C43 C44 C45 Co1 59.1(3)
C49 C44 C45 Co1 -123.8(5)
C55 Co1 C45 C46 138(3)
C54 Co1 C45 C46 -176.5(3)
C56 Co1 C45 C46 -55.6(4)
C47 Co1 C45 C46 38.2(3)
C53 Co1 C45 C46 -137.3(3)
C44 Co1 C45 C46 119.5(4)
C43 Co1 C45 C46 82.0(3)
C57 Co1 C45 C46 -93.4(3)
C46 Co1 C45 C44 -119.5(4)
C55 Co1 C45 C44 18(3)
C54 Co1 C45 C44 64.0(4)
C56 Co1 C45 C44 -175.1(3)
C47 Co1 C45 C44 -81.3(3)
C53 Co1 C45 C44 103.2(3)
C43 Co1 C45 C44 -37.5(3)
C57 Co1 C45 C44 147.1(3)
C46 Co1 C45 C50 120.2(7)
C55 Co1 C45 C50 -102(3)
C54 Co1 C45 C50 -56.3(7)
C56 Co1 C45 C50 64.6(7)
C47 Co1 C45 C50 158.4(6)
C53 Co1 C45 C50 -17.1(6)
C44 Co1 C45 C50 -120.3(7)
C43 Co1 C45 C50 -157.7(6)
C57 Co1 C45 C50 26.8(6)
C15 C14 C13 C12 0.4(10)
C11 C12 C13 C14 -0.3(9)
F3 C28 C29 F4 -0.9(8)
C27 C28 C29 F4 178.4(5)
F3 C28 C29 C30 179.9(5)
C27 C28 C29 C30 -0.8(8)
F5 C30 C29 F4 1.9(7)
C25 C30 C29 F4 -177.4(4)
F5 C30 C29 C28 -178.8(4)
C25 C30 C29 C28 1.8(8)
C11 C16 C15 C14 1.5(9)
C13 C14 C15 C16 -1.0(10)
